data_1529253
loop_
_publ_author_name
'Winkelhaus, Daniel'
'Holthausen, Michael H.'
'Dobrovetsky, Roman'
'Stephan, Douglas W.'

_publ_section_title
;
 Phosphine and carbene azido-cations: [(L)N3]+and [(L)2N3]+
;
_journal_issue 11
_journal_name_full 'Chem. Sci.'
_journal_page_first 6367
_journal_paper_doi 10.1039/C5SC02336J
_journal_volume 6
_journal_year 2015
_chemical_formula_moiety 'C24 B F20, C24 H54 N3 P2'
_chemical_formula_sum 'C48 H54 B F20 N3 P2'
_chemical_formula_weight 1125.69
_chemical_name_systematic
;
 ?
;
_space_group_IT_number 2
_symmetry_cell_setting triclinic
_symmetry_space_group_name_Hall '-P 1'
_symmetry_space_group_name_H-M 'P -1'
_atom_sites_solution_hydrogens geom
_atom_sites_solution_primary direct
_atom_sites_solution_secondary difmap
_audit_creation_method SHELXL-97
_audit_update_record
;
2015-05-28 deposited with the CCDC.
2015-07-21 downloaded from the CCDC.
;
_cell_angle_alpha 107.504(3)
_cell_angle_beta 95.932(3)
_cell_angle_gamma 111.054(2)
_cell_formula_units_Z 2
_cell_length_a 12.7734(6)
_cell_length_b 14.9217(8)
_cell_length_c 15.1042(8)
_cell_measurement_reflns_used 9983
_cell_measurement_temperature 149(2)
_cell_measurement_theta_max 54.934
_cell_measurement_theta_min 5.000
_cell_volume 2489.0(2)
_computing_cell_refinement
'Bruker SMART. Area-Detector Software Package. (Siemens Industrial Automation, 1993, Inc.: Madison, WI)'
_computing_data_collection
'Bruker SMART. Area-Detector Software Package. (Siemens Industrial Automation, 1993, Inc.: Madison, WI)'
_computing_data_reduction
'Bruker SAINT. Area-Detector Integration Software. (Siemens Industrial Automation, 1995, Inc.: Madison, WI)'
_computing_molecular_graphics 'Ortep for Windows (L. J. Farrugia, J. Appl. Cryst. 1997, 30, 565)'
_computing_publication_material 'WinGX v1.70.01 (L. J. Farrugia, J. Appl. Cryst. 1999, 32, 837)'
_computing_structure_refinement
'SHELX-97. Programs for Crystal Structure Analysis. (G. M. Sheldrick, 1997, Release 97-2, University of Gttingen, Germany)'
_computing_structure_solution
'SHELX-97. Programs for Crystal Structure Analysis. (G. M. Sheldrick, 1997, Release 97-2, University of Gttingen, Germany)'
_diffrn_ambient_temperature 149(2)
_diffrn_measured_fraction_theta_full 0.985
_diffrn_measured_fraction_theta_max 0.985
_diffrn_measurement_device_type 'Bruker Apex II CCD detector'
_diffrn_measurement_method 'phi and omega scans'
_diffrn_radiation_monochromator graphite
_diffrn_radiation_source 'fine-focus sealed tube'
_diffrn_radiation_type MoK\a
_diffrn_radiation_wavelength 0.71073
_diffrn_reflns_av_R_equivalents 0.0277
_diffrn_reflns_av_sigmaI/netI 0.0304
_diffrn_reflns_limit_h_max 15
_diffrn_reflns_limit_h_min -16
_diffrn_reflns_limit_k_max 19
_diffrn_reflns_limit_k_min -19
_diffrn_reflns_limit_l_max 18
_diffrn_reflns_limit_l_min -19
_diffrn_reflns_number 41878
_diffrn_reflns_theta_full 27.47
_diffrn_reflns_theta_max 27.47
_diffrn_reflns_theta_min 1.46
_exptl_absorpt_coefficient_mu 0.201
_exptl_absorpt_correction_T_max 0.7456
_exptl_absorpt_correction_T_min 0.6942
_exptl_absorpt_correction_type multi-scan
_exptl_absorpt_process_details
'SADABS. Area-Detector Integration Software. (Siemens Industrial Automation, 1995, Inc.: Madison, WI)'
_exptl_crystal_colour yellow
_exptl_crystal_density_diffrn 1.502
_exptl_crystal_density_method 'not measured'
_exptl_crystal_description block
_exptl_crystal_F_000 1156
_exptl_crystal_size_max 0.12
_exptl_crystal_size_mid 0.07
_exptl_crystal_size_min 0.02
_refine_diff_density_max 0.371
_refine_diff_density_min -0.329
_refine_diff_density_rms 0.047
_refine_ls_extinction_method none
_refine_ls_goodness_of_fit_ref 1.019
_refine_ls_hydrogen_treatment mixed
_refine_ls_matrix_type full
_refine_ls_number_parameters 696
_refine_ls_number_reflns 11238
_refine_ls_number_restraints 0
_refine_ls_restrained_S_all 1.019
_refine_ls_R_factor_all 0.0507
_refine_ls_R_factor_gt 0.0357
_refine_ls_shift/su_max 0.001
_refine_ls_shift/su_mean 0.000
_refine_ls_structure_factor_coef Fsqd
_refine_ls_weighting_details 'calc w=1/[\s^2^(Fo^2^)+(0.0380P)^2^+1.1054P] where P=(Fo^2^+2Fc^2^)/3'
_refine_ls_weighting_scheme calc
_refine_ls_wR_factor_gt 0.0816
_refine_ls_wR_factor_ref 0.0886
_reflns_number_gt 8889
_reflns_number_total 11238
_reflns_threshold_expression >2sigma(I)
_cod_data_source_file c5sc02336j2.cif
_cod_data_source_block dw032_0m
_cod_depositor_comments 'Adding full bibliography for 1529251--1529255.cif.'
_cod_database_code 1529253

loop_
_symmetry_equiv_pos_as_xyz
'x, y, z'
'-x, -y, -z'

loop_
_atom_site_label
_atom_site_type_symbol
_atom_site_fract_x
_atom_site_fract_y
_atom_site_fract_z
_atom_site_U_iso_or_equiv
_atom_site_adp_type
_atom_site_occupancy
_atom_site_symmetry_multiplicity
_atom_site_calc_flag
_atom_site_refinement_flags
P1 P 0.21035(3) 0.45028(3) 0.60081(3) 0.01875(9) Uani 1 1 d .
P2 P 0.02195(3) 0.15267(3) 0.27623(3) 0.01635(8) Uani 1 1 d .
F1 F 0.35511(9) -0.11687(8) -0.50397(7) 0.0382(3) Uani 1 1 d .
F2 F 1.13203(8) 0.33565(9) -0.07220(8) 0.0425(3) Uani 1 1 d .
F3 F 0.99776(8) 0.20224(8) -0.24868(7) 0.0331(2) Uani 1 1 d .
F4 F 0.77566(8) 0.15693(7) -0.29344(6) 0.0269(2) Uani 1 1 d .
F5 F 0.80669(8) 0.37092(8) 0.02179(7) 0.0326(2) Uani 1 1 d .
F6 F 1.03321(8) 0.42261(8) 0.06215(7) 0.0393(3) Uani 1 1 d .
F7 F 0.69917(9) 0.32827(8) -0.29890(7) 0.0330(2) Uani 1 1 d .
F8 F 0.70531(11) 0.50861(9) -0.30243(9) 0.0487(3) Uani 1 1 d .
F9 F 0.65810(9) 0.63612(8) -0.15580(10) 0.0480(3) Uani 1 1 d .
F10 F 0.61782(8) 0.58418(7) -0.00024(8) 0.0409(3) Uani 1 1 d .
F11 F 0.60793(8) 0.40628(7) 0.00459(7) 0.0300(2) Uani 1 1 d .
F12 F 0.41421(7) 0.23232(7) -0.13515(7) 0.0266(2) Uani 1 1 d .
F13 F 0.29640(8) 0.17605(8) -0.01044(7) 0.0354(2) Uani 1 1 d .
F14 F 0.38380(10) 0.10838(9) 0.11585(8) 0.0458(3) Uani 1 1 d .
F15 F 0.59204(10) 0.09656(8) 0.11318(7) 0.0404(3) Uani 1 1 d .
F16 F 0.70973(8) 0.15068(8) -0.01065(7) 0.0316(2) Uani 1 1 d .
F17 F 0.46254(8) 0.23006(7) -0.31999(7) 0.0295(2) Uani 1 1 d .
F18 F 0.33935(8) 0.06731(8) -0.47536(7) 0.0362(2) Uani 1 1 d .
F19 F 0.50443(9) -0.13023(7) -0.37015(8) 0.0357(2) Uani 1 1 d .
F20 F 0.63019(8) 0.03323(7) -0.21272(7) 0.0266(2) Uani 1 1 d .
N1 N 0.06410(11) 0.27522(9) 0.34878(9) 0.0203(3) Uani 1 1 d .
C49 C 0.29383(13) 0.38137(13) 0.63960(11) 0.0235(3) Uani 1 1 d .
C50 C 0.37600(17) 0.44544(17) 0.73941(14) 0.0359(4) Uani 1 1 d .
C1 C 0.12358(16) 0.47068(16) 0.76935(12) 0.0383(5) Uani 1 1 d .
H23 H 0.1879 0.5389 0.7991 0.058 Uiso 1 1 calc R
H22 H 0.1477 0.4187 0.7800 0.058 Uiso 1 1 calc R
H1 H 0.0579 0.4705 0.7977 0.058 Uiso 1 1 calc R
C2 C 0.08789(14) 0.44562(13) 0.66137(11) 0.0263(4) Uani 1 1 d .
N3 N 0.14878(11) 0.40049(9) 0.48359(9) 0.0203(3) Uani 1 1 d .
N2 N 0.12023(10) 0.30317(9) 0.43692(9) 0.0177(3) Uani 1 1 d .
C5 C -0.10580(13) 0.06688(12) 0.30817(12) 0.0237(3) Uani 1 1 d .
C6 C -0.14275(15) -0.04886(13) 0.25231(13) 0.0326(4) Uani 1 1 d .
H2 H -0.2135 -0.0889 0.2673 0.049 Uiso 1 1 calc R
H44 H -0.0812 -0.0691 0.2705 0.049 Uiso 1 1 calc R
H45 H -0.1571 -0.0622 0.1836 0.049 Uiso 1 1 calc R
C7 C -0.08167(15) 0.23914(13) 0.17209(12) 0.0275(4) Uani 1 1 d .
H52 H -0.0276 0.3075 0.2173 0.041 Uiso 1 1 calc R
H53 H -0.1498 0.2138 0.1971 0.041 Uiso 1 1 calc R
H3 H -0.1054 0.2439 0.1105 0.041 Uiso 1 1 calc R
C8 C -0.02221(13) 0.16392(12) 0.15855(11) 0.0213(3) Uani 1 1 d .
C9 C 0.14327(13) 0.10909(12) 0.27751(11) 0.0217(3) Uani 1 1 d .
C10 C 0.12034(15) 0.01647(13) 0.18598(12) 0.0290(4) Uani 1 1 d .
H5 H 0.1824 -0.0070 0.1910 0.044 Uiso 1 1 calc R
H4 H 0.1177 0.0374 0.1305 0.044 Uiso 1 1 calc R
H6 H 0.0464 -0.0398 0.1783 0.044 Uiso 1 1 calc R
C11 C 0.25726(13) 0.19924(13) 0.28706(12) 0.0281(4) Uani 1 1 d .
H7 H 0.2672 0.2607 0.3406 0.042 Uiso 1 1 calc R
H9 H 0.2548 0.2136 0.2279 0.042 Uiso 1 1 calc R
H8 H 0.3221 0.1806 0.2988 0.042 Uiso 1 1 calc R
C12 C 0.16068(15) 0.07727(13) 0.36413(12) 0.0287(4) Uani 1 1 d .
H11 H 0.0930 0.0155 0.3573 0.043 Uiso 1 1 calc R
H10 H 0.1706 0.1335 0.4229 0.043 Uiso 1 1 calc R
H12 H 0.2295 0.0626 0.3673 0.043 Uiso 1 1 calc R
C13 C 0.30733(14) 0.58663(12) 0.61657(12) 0.0283(4) Uani 1 1 d .
C14 C 0.24706(16) 0.62599(13) 0.55261(14) 0.0357(4) Uani 1 1 d .
H15 H 0.2996 0.6954 0.5588 0.054 Uiso 1 1 calc R
H13 H 0.1771 0.6281 0.5725 0.054 Uiso 1 1 calc R
H14 H 0.2262 0.5794 0.4859 0.054 Uiso 1 1 calc R
C15 C 0.34349(17) 0.66167(14) 0.72148(13) 0.0411(5) Uani 1 1 d .
H16 H 0.3810 0.6362 0.7621 0.062 Uiso 1 1 calc R
H18 H 0.2749 0.6663 0.7425 0.062 Uiso 1 1 calc R
H17 H 0.3975 0.7301 0.7264 0.062 Uiso 1 1 calc R
C16 C 0.41690(15) 0.58872(14) 0.58163(14) 0.0362(4) Uani 1 1 d .
H20 H 0.3950 0.5368 0.5172 0.054 Uiso 1 1 calc R
H19 H 0.4646 0.5736 0.6251 0.054 Uiso 1 1 calc R
H21 H 0.4608 0.6571 0.5803 0.054 Uiso 1 1 calc R
C17 C -0.01248(14) 0.33753(13) 0.61340(12) 0.0276(4) Uani 1 1 d .
H26 H 0.0145 0.2852 0.6186 0.041 Uiso 1 1 calc R
H24 H -0.0396 0.3247 0.5458 0.041 Uiso 1 1 calc R
H25 H -0.0760 0.3341 0.6454 0.041 Uiso 1 1 calc R
C18 C 0.03880(16) 0.52119(14) 0.64533(14) 0.0372(4) Uani 1 1 d .
H27 H -0.0307 0.5119 0.6703 0.056 Uiso 1 1 calc R
H28 H 0.0190 0.5077 0.5768 0.056 Uiso 1 1 calc R
H29 H 0.0967 0.5921 0.6787 0.056 Uiso 1 1 calc R
C19 C 0.36537(14) 0.35655(13) 0.56663(12) 0.0269(4) Uani 1 1 d .
H31 H 0.3963 0.3093 0.5796 0.040 Uiso 1 1 calc R
H32 H 0.4293 0.4205 0.5722 0.040 Uiso 1 1 calc R
H30 H 0.3158 0.3242 0.5018 0.040 Uiso 1 1 calc R
C20 C 0.21069(14) 0.27778(13) 0.64158(13) 0.0285(4) Uani 1 1 d .
H35 H 0.1545 0.2377 0.5798 0.043 Uiso 1 1 calc R
H33 H 0.1700 0.2907 0.6923 0.043 Uiso 1 1 calc R
H34 H 0.2547 0.2391 0.6539 0.043 Uiso 1 1 calc R
C21 C -0.20867(15) 0.09442(15) 0.28853(14) 0.0359(4) Uani 1 1 d .
H39 H -0.2726 0.0552 0.3111 0.054 Uiso 1 1 calc R
H40 H -0.2336 0.0772 0.2197 0.054 Uiso 1 1 calc R
H38 H -0.1854 0.1684 0.3222 0.054 Uiso 1 1 calc R
C22 C -0.07763(15) 0.08753(14) 0.41611(12) 0.0321(4) Uani 1 1 d .
H41 H -0.0536 0.1611 0.4523 0.048 Uiso 1 1 calc R
H43 H -0.0150 0.0674 0.4314 0.048 Uiso 1 1 calc R
H42 H -0.1464 0.0473 0.4332 0.048 Uiso 1 1 calc R
C23 C 0.08523(15) 0.21357(14) 0.12342(12) 0.0308(4) Uani 1 1 d .
H47 H 0.1244 0.1671 0.1083 0.046 Uiso 1 1 calc R
H48 H 0.1380 0.2791 0.1736 0.046 Uiso 1 1 calc R
H46 H 0.0617 0.2261 0.0660 0.046 Uiso 1 1 calc R
C24 C -0.10347(15) 0.06008(13) 0.08016(12) 0.0296(4) Uani 1 1 d .
H51 H -0.1198 0.0704 0.0200 0.044 Uiso 1 1 calc R
H49 H -0.1758 0.0319 0.0991 0.044 Uiso 1 1 calc R
H50 H -0.0665 0.0118 0.0714 0.044 Uiso 1 1 calc R
C25 C 0.42122(13) -0.03339(12) -0.42578(11) 0.0247(3) Uani 1 1 d .
C26 C 0.41331(13) 0.05910(13) -0.41060(11) 0.0238(3) Uani 1 1 d .
C27 C 0.47990(13) 0.14371(12) -0.32836(11) 0.0203(3) Uani 1 1 d .
C28 C 0.55849(12) 0.14292(11) -0.25821(10) 0.0184(3) Uani 1 1 d .
C29 C 0.77583(12) 0.25815(11) -0.13658(11) 0.0193(3) Uani 1 1 d .
C30 C 0.83246(13) 0.22068(12) -0.20241(11) 0.0207(3) Uani 1 1 d .
C31 C 0.94989(13) 0.24467(12) -0.18114(12) 0.0245(3) Uani 1 1 d .
C32 C 1.01799(13) 0.31157(13) -0.09270(13) 0.0275(4) Uani 1 1 d .
C33 C 0.85022(13) 0.32688(12) -0.04827(11) 0.0232(3) Uani 1 1 d .
C34 C 0.96783(14) 0.35472(13) -0.02516(12) 0.0268(4) Uani 1 1 d .
C35 C 0.64494(12) 0.35310(12) -0.15076(11) 0.0210(3) Uani 1 1 d .
C36 C 0.67557(13) 0.38857(12) -0.22345(12) 0.0256(3) Uani 1 1 d .
C37 C 0.68108(14) 0.48191(13) -0.22669(14) 0.0320(4) Uani 1 1 d .
C38 C 0.65912(14) 0.54718(13) -0.15189(15) 0.0328(4) Uani 1 1 d .
C39 C 0.63567(13) 0.51965(12) -0.07510(13) 0.0289(4) Uani 1 1 d .
C40 C 0.62993(12) 0.42520(12) -0.07520(12) 0.0236(3) Uani 1 1 d .
C41 C 0.57137(13) 0.19987(12) -0.07686(11) 0.0203(3) Uani 1 1 d .
C42 C 0.46261(13) 0.19989(12) -0.07408(11) 0.0223(3) Uani 1 1 d .
C43 C 0.39976(13) 0.17072(12) -0.01071(12) 0.0262(4) Uani 1 1 d .
C44 C 0.44320(15) 0.13678(13) 0.05314(12) 0.0305(4) Uani 1 1 d .
C45 C 0.54848(15) 0.13131(13) 0.05189(11) 0.0284(4) Uani 1 1 d .
C46 C 0.60872(13) 0.16151(12) -0.01309(11) 0.0243(3) Uani 1 1 d .
C47 C 0.49574(13) -0.03985(12) -0.35771(12) 0.0229(3) Uani 1 1 d .
C48 C 0.56005(12) 0.04621(12) -0.27686(11) 0.0197(3) Uani 1 1 d .
B1 B 0.63790(14) 0.23859(13) -0.15585(12) 0.0186(3) Uani 1 1 d .
H58 H 0.4382(17) 0.5077(16) 0.7397(13) 0.035(5) Uiso 1 1 d .
H57 H 0.4106(18) 0.4025(16) 0.7563(15) 0.044(6) Uiso 1 1 d .
H56 H 0.3375(17) 0.4667(15) 0.7887(15) 0.039(5) Uiso 1 1 d .

loop_
_atom_site_aniso_label
_atom_site_aniso_U_11
_atom_site_aniso_U_22
_atom_site_aniso_U_33
_atom_site_aniso_U_23
_atom_site_aniso_U_13
_atom_site_aniso_U_12
P1 0.01939(18) 0.01803(19) 0.01407(19) 0.00120(15) 0.00076(14) 0.00716(15)
P2 0.01704(18) 0.01539(18) 0.01443(18) 0.00289(14) 0.00271(14) 0.00663(14)
F1 0.0334(5) 0.0316(6) 0.0248(5) -0.0038(4) -0.0015(4) -0.0002(4)
F2 0.0148(5) 0.0536(7) 0.0573(7) 0.0228(6) 0.0038(5) 0.0114(5)
F3 0.0280(5) 0.0360(6) 0.0449(6) 0.0178(5) 0.0203(5) 0.0182(4)
F4 0.0241(5) 0.0293(5) 0.0220(5) 0.0025(4) 0.0065(4) 0.0103(4)
F5 0.0279(5) 0.0385(6) 0.0210(5) -0.0027(4) 0.0004(4) 0.0149(4)
F6 0.0253(5) 0.0409(6) 0.0320(6) 0.0032(5) -0.0100(4) 0.0046(5)
F7 0.0402(6) 0.0323(5) 0.0303(5) 0.0129(4) 0.0154(4) 0.0160(5)
F8 0.0578(7) 0.0382(6) 0.0566(8) 0.0309(6) 0.0183(6) 0.0145(6)
F9 0.0393(6) 0.0213(5) 0.0839(9) 0.0224(6) 0.0125(6) 0.0110(5)
F10 0.0295(5) 0.0229(5) 0.0587(7) -0.0024(5) 0.0111(5) 0.0120(4)
F11 0.0309(5) 0.0293(5) 0.0260(5) 0.0022(4) 0.0078(4) 0.0143(4)
F12 0.0199(4) 0.0322(5) 0.0282(5) 0.0099(4) 0.0032(4) 0.0128(4)
F13 0.0232(5) 0.0331(6) 0.0408(6) 0.0044(5) 0.0146(4) 0.0070(4)
F14 0.0555(7) 0.0444(7) 0.0355(6) 0.0187(5) 0.0257(5) 0.0110(6)
F15 0.0559(7) 0.0400(6) 0.0252(5) 0.0179(5) 0.0037(5) 0.0164(5)
F16 0.0280(5) 0.0406(6) 0.0296(5) 0.0156(5) 0.0006(4) 0.0173(4)
F17 0.0303(5) 0.0294(5) 0.0314(5) 0.0120(4) -0.0018(4) 0.0168(4)
F18 0.0304(5) 0.0474(6) 0.0247(5) 0.0154(5) -0.0073(4) 0.0111(5)
F19 0.0375(6) 0.0184(5) 0.0446(6) 0.0050(4) 0.0065(5) 0.0104(4)
F20 0.0266(5) 0.0255(5) 0.0300(5) 0.0120(4) -0.0004(4) 0.0135(4)
N1 0.0252(7) 0.0173(6) 0.0151(6) 0.0032(5) 0.0011(5) 0.0084(5)
C49 0.0205(7) 0.0290(8) 0.0213(8) 0.0094(7) 0.0028(6) 0.0110(7)
C50 0.0280(9) 0.0485(12) 0.0255(10) 0.0102(9) -0.0027(8) 0.0148(9)
C1 0.0385(10) 0.0477(11) 0.0192(9) 0.0021(8) 0.0098(8) 0.0146(9)
C2 0.0259(8) 0.0304(9) 0.0206(8) 0.0036(7) 0.0070(6) 0.0137(7)
N3 0.0250(7) 0.0171(6) 0.0164(6) 0.0042(5) 0.0004(5) 0.0088(5)
N2 0.0183(6) 0.0170(6) 0.0154(6) 0.0035(5) 0.0029(5) 0.0071(5)
C5 0.0210(7) 0.0212(8) 0.0253(8) 0.0078(7) 0.0069(6) 0.0049(6)
C6 0.0313(9) 0.0216(8) 0.0339(10) 0.0081(7) 0.0019(7) 0.0020(7)
C7 0.0331(9) 0.0286(9) 0.0214(8) 0.0062(7) 0.0008(7) 0.0174(7)
C8 0.0247(8) 0.0223(8) 0.0149(7) 0.0037(6) 0.0015(6) 0.0108(6)
C9 0.0223(7) 0.0239(8) 0.0209(8) 0.0061(6) 0.0042(6) 0.0137(6)
C10 0.0358(9) 0.0296(9) 0.0263(9) 0.0053(7) 0.0079(7) 0.0223(8)
C11 0.0200(8) 0.0333(9) 0.0296(9) 0.0083(7) 0.0060(7) 0.0119(7)
C12 0.0323(9) 0.0311(9) 0.0253(9) 0.0099(7) 0.0020(7) 0.0176(7)
C13 0.0288(8) 0.0172(8) 0.0257(9) -0.0004(7) -0.0002(7) 0.0036(7)
C14 0.0405(10) 0.0185(8) 0.0401(11) 0.0080(8) 0.0024(8) 0.0075(8)
C15 0.0432(11) 0.0251(9) 0.0324(10) -0.0059(8) -0.0009(8) 0.0054(8)
C16 0.0287(9) 0.0286(9) 0.0413(11) 0.0107(8) 0.0063(8) 0.0029(7)
C17 0.0237(8) 0.0319(9) 0.0265(9) 0.0077(7) 0.0084(7) 0.0122(7)
C18 0.0363(10) 0.0336(10) 0.0427(11) 0.0046(8) 0.0123(8) 0.0224(8)
C19 0.0235(8) 0.0330(9) 0.0299(9) 0.0137(7) 0.0074(7) 0.0157(7)
C20 0.0276(8) 0.0342(9) 0.0315(9) 0.0190(8) 0.0079(7) 0.0153(7)
C21 0.0243(8) 0.0446(11) 0.0465(11) 0.0223(9) 0.0167(8) 0.0155(8)
C22 0.0345(9) 0.0302(9) 0.0268(9) 0.0109(7) 0.0123(7) 0.0062(8)
C23 0.0355(9) 0.0381(10) 0.0257(9) 0.0174(8) 0.0109(7) 0.0170(8)
C24 0.0350(9) 0.0283(9) 0.0179(8) 0.0001(7) -0.0031(7) 0.0138(7)
C25 0.0193(7) 0.0256(8) 0.0172(8) 0.0025(6) 0.0041(6) 0.0003(6)
C26 0.0179(7) 0.0348(9) 0.0182(8) 0.0127(7) 0.0021(6) 0.0084(7)
C27 0.0203(7) 0.0236(8) 0.0204(8) 0.0099(6) 0.0052(6) 0.0110(6)
C28 0.0162(7) 0.0220(8) 0.0166(7) 0.0066(6) 0.0040(6) 0.0077(6)
C29 0.0187(7) 0.0192(7) 0.0206(8) 0.0073(6) 0.0034(6) 0.0086(6)
C30 0.0206(7) 0.0191(7) 0.0214(8) 0.0071(6) 0.0031(6) 0.0077(6)
C31 0.0230(8) 0.0233(8) 0.0345(9) 0.0147(7) 0.0135(7) 0.0124(7)
C32 0.0144(7) 0.0305(9) 0.0396(10) 0.0187(8) 0.0032(7) 0.0073(7)
C33 0.0227(8) 0.0242(8) 0.0215(8) 0.0058(6) 0.0033(6) 0.0109(6)
C34 0.0214(8) 0.0249(8) 0.0269(9) 0.0084(7) -0.0029(7) 0.0049(7)
C35 0.0159(7) 0.0204(8) 0.0245(8) 0.0055(6) 0.0011(6) 0.0081(6)
C36 0.0224(8) 0.0235(8) 0.0279(9) 0.0067(7) 0.0048(7) 0.0087(7)
C37 0.0261(8) 0.0267(9) 0.0412(11) 0.0182(8) 0.0049(8) 0.0048(7)
C38 0.0202(8) 0.0170(8) 0.0554(12) 0.0112(8) 0.0021(8) 0.0048(6)
C39 0.0167(7) 0.0188(8) 0.0415(10) 0.0004(7) 0.0020(7) 0.0064(6)
C40 0.0146(7) 0.0235(8) 0.0266(9) 0.0041(7) 0.0012(6) 0.0062(6)
C41 0.0201(7) 0.0201(7) 0.0154(7) 0.0018(6) 0.0010(6) 0.0071(6)
C42 0.0221(7) 0.0196(8) 0.0191(8) 0.0023(6) 0.0014(6) 0.0069(6)
C43 0.0219(8) 0.0211(8) 0.0246(9) -0.0007(7) 0.0065(6) 0.0038(6)
C44 0.0374(9) 0.0235(8) 0.0209(9) 0.0045(7) 0.0121(7) 0.0036(7)
C45 0.0385(9) 0.0230(8) 0.0163(8) 0.0055(7) 0.0002(7) 0.0075(7)
C46 0.0242(8) 0.0242(8) 0.0178(8) 0.0022(6) -0.0004(6) 0.0086(7)
C47 0.0225(8) 0.0179(7) 0.0264(8) 0.0064(6) 0.0083(6) 0.0067(6)
C48 0.0175(7) 0.0238(8) 0.0191(8) 0.0088(6) 0.0036(6) 0.0092(6)
B1 0.0168(8) 0.0218(8) 0.0160(8) 0.0043(7) 0.0015(6) 0.0095(7)

loop_
_atom_type_symbol
_atom_type_description
_atom_type_scat_dispersion_real
_atom_type_scat_dispersion_imag
_atom_type_scat_source
C C 0.0033 0.0016 'International Tables Vol C Tables 4.2.6.8 and 6.1.1.4'
H H 0.0000 0.0000 'International Tables Vol C Tables 4.2.6.8 and 6.1.1.4'
N N 0.0061 0.0033 'International Tables Vol C Tables 4.2.6.8 and 6.1.1.4'
B B 0.0013 0.0007 'International Tables Vol C Tables 4.2.6.8 and 6.1.1.4'
F F 0.0171 0.0103 'International Tables Vol C Tables 4.2.6.8 and 6.1.1.4'
P P 0.1023 0.0942 'International Tables Vol C Tables 4.2.6.8 and 6.1.1.4'

loop_
_geom_angle_atom_site_label_1
_geom_angle_atom_site_label_2
_geom_angle_atom_site_label_3
_geom_angle
N3 P1 C2 105.06(7)
N3 P1 C49 114.12(7)
C2 P1 C49 111.87(7)
N3 P1 C13 101.29(7)
C2 P1 C13 111.80(8)
C49 P1 C13 112.08(8)
N1 P2 C8 99.52(7)
N1 P2 C9 112.35(7)
C8 P2 C9 111.59(7)
N1 P2 C5 109.54(7)
C8 P2 C5 111.32(7)
C9 P2 C5 111.90(7)
N2 N1 P2 118.07(10)
C20 C49 C50 108.30(15)
C20 C49 C19 107.03(13)
C50 C49 C19 108.82(13)
C20 C49 P1 110.49(11)
C50 C49 P1 112.43(12)
C19 C49 P1 109.61(11)
C49 C50 H58 111.7(11)
C49 C50 H57 107.3(12)
H58 C50 H57 108.3(17)
C49 C50 H56 113.5(12)
H58 C50 H56 107.6(16)
H57 C50 H56 108.3(17)
C2 C1 H23 109.5
C2 C1 H22 109.5
H23 C1 H22 109.5
C2 C1 H1 109.5
H23 C1 H1 109.5
H22 C1 H1 109.5
C18 C2 C1 108.97(14)
C18 C2 C17 105.47(14)
C1 C2 C17 109.92(15)
C18 C2 P1 110.29(12)
C1 C2 P1 112.89(12)
C17 C2 P1 109.03(10)
N2 N3 P1 118.87(10)
N3 N2 N1 110.81(12)
C21 C5 C6 108.81(14)
C21 C5 C22 106.64(14)
C6 C5 C22 108.81(14)
C21 C5 P2 109.16(11)
C6 C5 P2 113.32(11)
C22 C5 P2 109.88(11)
C5 C6 H2 109.5
C5 C6 H44 109.5
H2 C6 H44 109.5
C5 C6 H45 109.5
H2 C6 H45 109.5
H44 C6 H45 109.5
C8 C7 H52 109.5
C8 C7 H53 109.5
H52 C7 H53 109.5
C8 C7 H3 109.5
H52 C7 H3 109.5
H53 C7 H3 109.5
C24 C8 C23 109.14(13)
C24 C8 C7 108.99(13)
C23 C8 C7 104.81(13)
C24 C8 P2 113.39(11)
C23 C8 P2 110.28(11)
C7 C8 P2 109.87(10)
C12 C9 C11 106.96(13)
C12 C9 C10 108.10(13)
C11 C9 C10 109.33(13)
C12 C9 P2 111.06(10)
C11 C9 P2 109.48(11)
C10 C9 P2 111.77(11)
C9 C10 H5 109.5
C9 C10 H4 109.5
H5 C10 H4 109.5
C9 C10 H6 109.5
H5 C10 H6 109.5
H4 C10 H6 109.5
C9 C11 H7 109.5
C9 C11 H9 109.5
H7 C11 H9 109.5
C9 C11 H8 109.5
H7 C11 H8 109.5
H9 C11 H8 109.5
C9 C12 H11 109.5
C9 C12 H10 109.5
H11 C12 H10 109.5
C9 C12 H12 109.5
H11 C12 H12 109.5
H10 C12 H12 109.5
C16 C13 C14 105.51(15)
C16 C13 C15 108.74(14)
C14 C13 C15 109.57(15)
C16 C13 P1 109.88(11)
C14 C13 P1 110.15(11)
C15 C13 P1 112.73(13)
C13 C14 H15 109.5
C13 C14 H13 109.5
H15 C14 H13 109.5
C13 C14 H14 109.5
H15 C14 H14 109.5
H13 C14 H14 109.5
C13 C15 H16 109.5
C13 C15 H18 109.5
H16 C15 H18 109.5
C13 C15 H17 109.5
H16 C15 H17 109.5
H18 C15 H17 109.5
C13 C16 H20 109.5
C13 C16 H19 109.5
H20 C16 H19 109.5
C13 C16 H21 109.5
H20 C16 H21 109.5
H19 C16 H21 109.5
C2 C17 H26 109.5
C2 C17 H24 109.5
H26 C17 H24 109.5
C2 C17 H25 109.5
H26 C17 H25 109.5
H24 C17 H25 109.5
C2 C18 H27 109.5
C2 C18 H28 109.5
H27 C18 H28 109.5
C2 C18 H29 109.5
H27 C18 H29 109.5
H28 C18 H29 109.5
C49 C19 H31 109.5
C49 C19 H32 109.5
H31 C19 H32 109.5
C49 C19 H30 109.5
H31 C19 H30 109.5
H32 C19 H30 109.5
C49 C20 H35 109.5
C49 C20 H33 109.5
H35 C20 H33 109.5
C49 C20 H34 109.5
H35 C20 H34 109.5
H33 C20 H34 109.5
C5 C21 H39 109.5
C5 C21 H40 109.5
H39 C21 H40 109.5
C5 C21 H38 109.5
H39 C21 H38 109.5
H40 C21 H38 109.5
C5 C22 H41 109.5
C5 C22 H43 109.5
H41 C22 H43 109.5
C5 C22 H42 109.5
H41 C22 H42 109.5
H43 C22 H42 109.5
C8 C23 H47 109.5
C8 C23 H48 109.5
H47 C23 H48 109.5
C8 C23 H46 109.5
H47 C23 H46 109.5
H48 C23 H46 109.5
C8 C24 H51 109.5
C8 C24 H49 109.5
H51 C24 H49 109.5
C8 C24 H50 109.5
H51 C24 H50 109.5
H49 C24 H50 109.5
F1 C25 C26 120.86(15)
F1 C25 C47 120.63(15)
C26 C25 C47 118.48(14)
F18 C26 C25 119.83(14)
F18 C26 C27 120.05(15)
C25 C26 C27 120.11(14)
F17 C27 C28 120.97(13)
F17 C27 C26 114.81(13)
C28 C27 C26 124.21(14)
C27 C28 C48 112.67(13)
C27 C28 B1 127.59(13)
C48 C28 B1 119.53(13)
C30 C29 C33 113.04(13)
C30 C29 B1 127.31(13)
C33 C29 B1 119.36(12)
F4 C30 C31 114.77(13)
F4 C30 C29 121.70(13)
C31 C30 C29 123.53(14)
F3 C31 C32 119.65(14)
F3 C31 C30 119.80(15)
C32 C31 C30 120.55(14)
F2 C32 C31 120.65(15)
F2 C32 C34 120.56(15)
C31 C32 C34 118.79(14)
F5 C33 C34 115.72(14)
F5 C33 C29 119.19(13)
C34 C33 C29 125.08(14)
F6 C34 C32 120.14(14)
F6 C34 C33 120.93(15)
C32 C34 C33 118.92(15)
C36 C35 C40 113.31(14)
C36 C35 B1 120.20(13)
C40 C35 B1 126.35(14)
F7 C36 C37 116.17(15)
F7 C36 C35 119.40(14)
C37 C36 C35 124.41(15)
F8 C37 C38 119.92(16)
F8 C37 C36 120.99(16)
C38 C37 C36 119.07(17)
F9 C38 C39 120.53(16)
F9 C38 C37 120.08(18)
C39 C38 C37 119.37(16)
F10 C39 C38 119.95(15)
F10 C39 C40 120.42(17)
C38 C39 C40 119.63(15)
F11 C40 C39 114.85(14)
F11 C40 C35 121.20(15)
C39 C40 C35 123.95(16)
C46 C41 C42 113.35(14)
C46 C41 B1 127.49(13)
C42 C41 B1 119.09(14)
F12 C42 C43 116.34(14)
F12 C42 C41 119.38(14)
C43 C42 C41 124.26(15)
F13 C43 C44 119.64(15)
F13 C43 C42 120.74(16)
C44 C43 C42 119.62(15)
F14 C44 C43 120.70(16)
F14 C44 C45 120.22(17)
C43 C44 C45 119.07(15)
F15 C45 C44 120.04(15)
F15 C45 C46 120.63(16)
C44 C45 C46 119.32(16)
F16 C46 C41 120.77(14)
F16 C46 C45 114.97(15)
C41 C46 C45 124.26(15)
F19 C47 C25 119.84(14)
F19 C47 C48 120.73(14)
C25 C47 C48 119.43(14)
F20 C48 C47 115.85(13)
F20 C48 C28 119.12(13)
C47 C48 C28 125.03(14)
C35 B1 C29 102.30(12)
C35 B1 C41 112.15(12)
C29 B1 C41 113.80(12)
C35 B1 C28 114.24(12)
C29 B1 C28 112.87(11)
C41 B1 C28 101.95(12)

loop_
_geom_bond_atom_site_label_1
_geom_bond_atom_site_label_2
_geom_bond_distance
P1 N3 1.6752(13)
P1 C2 1.8826(16)
P1 C49 1.8865(16)
P1 C13 1.8887(17)
P2 N1 1.6733(12)
P2 C8 1.8831(16)
P2 C9 1.8842(15)
P2 C5 1.8888(16)
F1 C25 1.3463(17)
F2 C32 1.3456(17)
F3 C31 1.3543(17)
F4 C30 1.3539(17)
F5 C33 1.3515(17)
F6 C34 1.3503(18)
F7 C36 1.3594(18)
F8 C37 1.350(2)
F9 C38 1.3508(19)
F10 C39 1.3467(19)
F11 C40 1.3524(19)
F12 C42 1.3539(18)
F13 C43 1.3512(18)
F14 C44 1.3458(19)
F15 C45 1.351(2)
F16 C46 1.3549(18)
F17 C27 1.3558(18)
F18 C26 1.3523(18)
F19 C47 1.3513(18)
F20 C48 1.3552(17)
N1 N2 1.3093(17)
C49 C20 1.540(2)
C49 C50 1.541(2)
C49 C19 1.547(2)
C50 H58 0.98(2)
C50 H57 0.97(2)
C50 H56 0.97(2)
C1 C2 1.538(2)
C1 H23 0.9800
C1 H22 0.9800
C1 H1 0.9800
C2 C18 1.538(2)
C2 C17 1.546(2)
N3 N2 1.2997(17)
C5 C21 1.538(2)
C5 C6 1.540(2)
C5 C22 1.543(2)
C6 H2 0.9800
C6 H44 0.9800
C6 H45 0.9800
C7 C8 1.544(2)
C7 H52 0.9800
C7 H53 0.9800
C7 H3 0.9800
C8 C24 1.539(2)
C8 C23 1.540(2)
C9 C12 1.542(2)
C9 C11 1.544(2)
C9 C10 1.544(2)
C10 H5 0.9800
C10 H4 0.9800
C10 H6 0.9800
C11 H7 0.9800
C11 H9 0.9800
C11 H8 0.9800
C12 H11 0.9800
C12 H10 0.9800
C12 H12 0.9800
C13 C16 1.539(2)
C13 C14 1.544(3)
C13 C15 1.545(2)
C14 H15 0.9800
C14 H13 0.9800
C14 H14 0.9800
C15 H16 0.9800
C15 H18 0.9800
C15 H17 0.9800
C16 H20 0.9800
C16 H19 0.9800
C16 H21 0.9800
C17 H26 0.9800
C17 H24 0.9800
C17 H25 0.9800
C18 H27 0.9800
C18 H28 0.9800
C18 H29 0.9800
C19 H31 0.9800
C19 H32 0.9800
C19 H30 0.9800
C20 H35 0.9800
C20 H33 0.9800
C20 H34 0.9800
C21 H39 0.9800
C21 H40 0.9800
C21 H38 0.9800
C22 H41 0.9800
C22 H43 0.9800
C22 H42 0.9800
C23 H47 0.9800
C23 H48 0.9800
C23 H46 0.9800
C24 H51 0.9800
C24 H49 0.9800
C24 H50 0.9800
C25 C26 1.372(2)
C25 C47 1.377(2)
C26 C27 1.388(2)
C27 C28 1.388(2)
C28 C48 1.393(2)
C28 B1 1.663(2)
C29 C30 1.389(2)
C29 C33 1.396(2)
C29 B1 1.657(2)
C30 C31 1.388(2)
C31 C32 1.368(2)
C32 C34 1.379(2)
C33 C34 1.381(2)
C35 C36 1.389(2)
C35 C40 1.397(2)
C35 B1 1.656(2)
C36 C37 1.385(2)
C37 C38 1.380(3)
C38 C39 1.369(3)
C39 C40 1.384(2)
C41 C46 1.384(2)
C41 C42 1.394(2)
C41 B1 1.659(2)
C42 C43 1.382(2)
C43 C44 1.371(3)
C44 C45 1.378(3)
C45 C46 1.390(2)
C47 C48 1.381(2)

loop_
_geom_torsion_atom_site_label_1
_geom_torsion_atom_site_label_2
_geom_torsion_atom_site_label_3
_geom_torsion_atom_site_label_4
_geom_torsion
C8 P2 N1 N2 -168.50(11)
C9 P2 N1 N2 -50.31(13)
C5 P2 N1 N2 74.70(12)
N3 P1 C49 C20 -75.00(13)
C2 P1 C49 C20 44.11(13)
C13 P1 C49 C20 170.60(11)
N3 P1 C49 C50 163.88(12)
C2 P1 C49 C50 -77.01(14)
C13 P1 C49 C50 49.48(14)
N3 P1 C49 C19 42.71(13)
C2 P1 C49 C19 161.82(11)
C13 P1 C49 C19 -71.69(13)
N3 P1 C2 C18 -67.86(13)
C49 P1 C2 C18 167.81(11)
C13 P1 C2 C18 41.16(14)
N3 P1 C2 C1 169.98(13)
C49 P1 C2 C1 45.65(15)
C13 P1 C2 C1 -80.99(15)
N3 P1 C2 C17 47.51(13)
C49 P1 C2 C17 -76.83(13)
C13 P1 C2 C17 156.53(12)
C2 P1 N3 N2 -95.16(12)
C49 P1 N3 N2 27.73(14)
C13 P1 N3 N2 148.36(11)
P1 N3 N2 N1 174.25(10)
P2 N1 N2 N3 178.83(10)
N1 P2 C5 C21 64.72(13)
C8 P2 C5 C21 -44.37(13)
C9 P2 C5 C21 -170.01(11)
N1 P2 C5 C6 -173.85(12)
C8 P2 C5 C6 77.06(13)
C9 P2 C5 C6 -48.58(14)
N1 P2 C5 C22 -51.89(13)
C8 P2 C5 C22 -160.98(11)
C9 P2 C5 C22 73.38(13)
N1 P2 C8 C24 -160.29(11)
C9 P2 C8 C24 80.96(12)
C5 P2 C8 C24 -44.86(13)
N1 P2 C8 C23 76.98(12)
C9 P2 C8 C23 -41.77(13)
C5 P2 C8 C23 -167.59(11)
N1 P2 C8 C7 -38.06(12)
C9 P2 C8 C7 -156.81(11)
C5 P2 C8 C7 77.38(12)
N1 P2 C9 C12 81.68(12)
C8 P2 C9 C12 -167.52(11)
C5 P2 C9 C12 -42.03(13)
N1 P2 C9 C11 -36.21(13)
C8 P2 C9 C11 74.58(12)
C5 P2 C9 C11 -159.92(11)
N1 P2 C9 C10 -157.50(11)
C8 P2 C9 C10 -46.71(14)
C5 P2 C9 C10 78.79(13)
N3 P1 C13 C16 -78.44(13)
C2 P1 C13 C16 170.14(12)
C49 P1 C13 C16 43.62(14)
N3 P1 C13 C14 37.38(13)
C2 P1 C13 C14 -74.04(14)
C49 P1 C13 C14 159.44(12)
N3 P1 C13 C15 160.10(13)
C2 P1 C13 C15 48.69(15)
C49 P1 C13 C15 -77.84(14)
F1 C25 C26 F18 -0.8(2)
C47 C25 C26 F18 -178.82(13)
F1 C25 C26 C27 178.30(13)
C47 C25 C26 C27 0.3(2)
F18 C26 C27 F17 0.8(2)
C25 C26 C27 F17 -178.35(13)
F18 C26 C27 C28 -179.62(14)
C25 C26 C27 C28 1.3(2)
F17 C27 C28 C48 176.86(13)
C26 C27 C28 C48 -2.7(2)
F17 C27 C28 B1 2.2(2)
C26 C27 C28 B1 -177.41(14)
C33 C29 C30 F4 -176.80(14)
B1 C29 C30 F4 -3.0(2)
C33 C29 C30 C31 3.3(2)
B1 C29 C30 C31 177.02(15)
F4 C30 C31 F3 -2.0(2)
C29 C30 C31 F3 177.92(14)
F4 C30 C31 C32 177.41(14)
C29 C30 C31 C32 -2.6(3)
F3 C31 C32 F2 0.0(2)
C30 C31 C32 F2 -179.40(15)
F3 C31 C32 C34 179.40(15)
C30 C31 C32 C34 0.0(2)
C30 C29 C33 F5 178.59(14)
B1 C29 C33 F5 4.3(2)
C30 C29 C33 C34 -1.5(2)
B1 C29 C33 C34 -175.84(16)
F2 C32 C34 F6 0.7(2)
C31 C32 C34 F6 -178.68(15)
F2 C32 C34 C33 -178.95(15)
C31 C32 C34 C33 1.7(3)
F5 C33 C34 F6 -0.6(2)
C29 C33 C34 F6 179.49(15)
F5 C33 C34 C32 179.01(15)
C29 C33 C34 C32 -0.9(3)
C40 C35 C36 F7 176.36(13)
B1 C35 C36 F7 0.3(2)
C40 C35 C36 C37 -5.6(2)
B1 C35 C36 C37 178.36(15)
F7 C36 C37 F8 1.9(2)
C35 C36 C37 F8 -176.25(15)
F7 C36 C37 C38 -179.40(14)
C35 C36 C37 C38 2.5(3)
F8 C37 C38 F9 2.2(2)
C36 C37 C38 F9 -176.56(15)
F8 C37 C38 C39 -179.42(15)
C36 C37 C38 C39 1.8(2)
F9 C38 C39 F10 -3.8(2)
C37 C38 C39 F10 177.83(14)
F9 C38 C39 C40 175.91(14)
C37 C38 C39 C40 -2.5(2)
F10 C39 C40 F11 -1.2(2)
C38 C39 C40 F11 179.09(14)
F10 C39 C40 C35 178.60(14)
C38 C39 C40 C35 -1.1(2)
C36 C35 C40 F11 -175.31(13)
B1 C35 C40 F11 0.5(2)
C36 C35 C40 C39 4.9(2)
B1 C35 C40 C39 -179.36(14)
C46 C41 C42 F12 -177.84(13)
B1 C41 C42 F12 -0.6(2)
C46 C41 C42 C43 3.7(2)
B1 C41 C42 C43 -179.08(14)
F12 C42 C43 F13 -0.7(2)
C41 C42 C43 F13 177.82(13)
F12 C42 C43 C44 179.85(13)
C41 C42 C43 C44 -1.6(2)
F13 C43 C44 F14 0.2(2)
C42 C43 C44 F14 179.71(14)
F13 C43 C44 C45 179.75(14)
C42 C43 C44 C45 -0.8(2)
F14 C44 C45 F15 0.5(2)
C43 C44 C45 F15 -178.96(14)
F14 C44 C45 C46 -179.67(14)
C43 C44 C45 C46 0.8(2)
C42 C41 C46 F16 176.18(13)
B1 C41 C46 F16 -0.8(2)
C42 C41 C46 C45 -3.6(2)
B1 C41 C46 C45 179.40(15)
F15 C45 C46 F16 1.5(2)
C44 C45 C46 F16 -178.26(14)
F15 C45 C46 C41 -178.64(14)
C44 C45 C46 C41 1.6(2)
F1 C25 C47 F19 1.3(2)
C26 C25 C47 F19 179.25(14)
F1 C25 C47 C48 -178.11(13)
C26 C25 C47 C48 -0.1(2)
F19 C47 C48 F20 -0.2(2)
C25 C47 C48 F20 179.16(13)
F19 C47 C48 C28 178.97(14)
C25 C47 C48 C28 -1.7(2)
C27 C28 C48 F20 -177.91(12)
B1 C28 C48 F20 -2.7(2)
C27 C28 C48 C47 2.9(2)
B1 C28 C48 C47 178.12(13)
C36 C35 B1 C29 70.99(17)
C40 C35 B1 C29 -104.51(16)
C36 C35 B1 C41 -166.68(13)
C40 C35 B1 C41 17.8(2)
C36 C35 B1 C28 -51.31(18)
C40 C35 B1 C28 133.19(15)
C30 C29 B1 C35 -108.54(17)
C33 C29 B1 C35 64.87(17)
C30 C29 B1 C41 130.26(16)
C33 C29 B1 C41 -56.33(19)
C30 C29 B1 C28 14.7(2)
C33 C29 B1 C28 -171.90(14)
C46 C41 B1 C35 -130.94(16)
C42 C41 B1 C35 52.26(18)
C46 C41 B1 C29 -15.4(2)
C42 C41 B1 C29 167.78(13)
C46 C41 B1 C28 106.42(16)
C42 C41 B1 C28 -70.38(16)
C27 C28 B1 C35 -15.3(2)
C48 C28 B1 C35 170.34(13)
C27 C28 B1 C29 -131.60(15)
C48 C28 B1 C29 54.02(18)
C27 C28 B1 C41 105.92(16)
C48 C28 B1 C41 -68.46(15)
